data_1564976
loop_
_publ_author_name
'Hosseinzadeh Sanatkar, Tahereh'
'Khorshidi, Alireza'
'Sohouli, Esmail'
'Janczak, Jan'

_publ_section_title
;
 Synthesis, crystal structure, and characterization of two Cu(II) and
 Ni(II) complexes of a tetradentate N2O2 Schiff base ligand and their
 application in fabrication of a hydrazine electrochemical sensor
;
_journal_name_full 'Inorganica Chimica Acta'
_journal_page_first 119537
_journal_paper_doi 10.1016/j.ica.2020.119537
_journal_volume 506
_journal_year 2020
_chemical_formula_moiety 'C16 H14 N2 Ni O4, H2 O'
_chemical_formula_sum 'C16 H16 N2 Ni O5'
_chemical_formula_weight 375.02
_space_group_crystal_system monoclinic
_space_group_IT_number 15
_space_group_name_Hall '-C 2yc'
_space_group_name_H-M_alt 'C 1 2/c 1'
_atom_sites_solution_hydrogens mixed
_atom_sites_solution_primary direct
_atom_sites_solution_secondary difmap
_audit_creation_method SHELXL-2018/3
_cell_angle_alpha 90
_cell_angle_beta 102.048(3)
_cell_angle_gamma 90
_cell_formula_units_Z 8
_cell_length_a 19.5243(8)
_cell_length_b 18.6443(7)
_cell_length_c 10.1928(4)
_cell_measurement_reflns_used 10278
_cell_measurement_temperature 100(2)
_cell_measurement_theta_max 29.0020
_cell_measurement_theta_min 2.9760
_cell_volume 3628.6(3)
_computing_cell_refinement
;
CrysAlisPro 1.171.38.43 (Rigaku Oxford Diffraction, 2015)
;
_computing_data_collection
;
CrysAlis CCD 1.171.38.43 (Rigaku Oxford Diffraction, 2015)
;
_computing_data_reduction
;
CrysAlisPro 1.171.38.43 (Rigaku Oxford Diffraction, 2015)
;
_computing_molecular_graphics
;
Brandenburg & Putz (2006). Diamond 3.0. Crystal and Molecular
Structure Visualisation, University of Bonn, Germany
;
_computing_publication_material 'SHELXL-2014/7 (Sheldrick, 2014)'
_computing_structure_refinement 'SHELXL-2014/7 (Sheldrick, 2014)'
_computing_structure_solution
;
CrysAlisPro 1.171.38.43 (Rigaku Oxford Diffraction, 2015)
;
_diffrn_ambient_temperature 100(2)
_diffrn_detector_area_resol_mean 10.6249
_diffrn_measured_fraction_theta_full 0.997
_diffrn_measured_fraction_theta_max 0.927
_diffrn_measurement_device_type 'KUMA KM-4 with CCD detector'
_diffrn_measurement_method \w-scan
_diffrn_radiation_type MoK\a
_diffrn_radiation_wavelength 0.71073
_diffrn_reflns_av_R_equivalents 0.0435
_diffrn_reflns_av_unetI/netI 0.0377
_diffrn_reflns_Laue_measured_fraction_full 0.997
_diffrn_reflns_Laue_measured_fraction_max 0.927
_diffrn_reflns_limit_h_max 26
_diffrn_reflns_limit_h_min -26
_diffrn_reflns_limit_k_max 24
_diffrn_reflns_limit_k_min -24
_diffrn_reflns_limit_l_max 13
_diffrn_reflns_limit_l_min -12
_diffrn_reflns_number 31822
_diffrn_reflns_point_group_measured_fraction_full 0.997
_diffrn_reflns_point_group_measured_fraction_max 0.927
_diffrn_reflns_theta_full 27.000
_diffrn_reflns_theta_max 29.477
_diffrn_reflns_theta_min 2.723
_diffrn_source 'fine-focus sealed X-ray tube'
_exptl_absorpt_coefficient_mu 1.095
_exptl_absorpt_correction_T_max 1.00000
_exptl_absorpt_correction_T_min 0.94554
_exptl_absorpt_correction_type multi-scan
_exptl_absorpt_process_details
;
CrysAlisPro 1.171.38.43 (Rigaku Oxford Diffraction, 2015)
Empirical absorption correction using spherical harmonics,
 implemented in SCALE3 ABSPACK scaling algorithm.
;
_exptl_crystal_colour orange
_exptl_crystal_density_diffrn 1.373
_exptl_crystal_description parallelepiped
_exptl_crystal_F_000 1552
_exptl_crystal_size_max 0.230
_exptl_crystal_size_mid 0.180
_exptl_crystal_size_min 0.110
_refine_diff_density_max 0.340
_refine_diff_density_min -0.275
_refine_diff_density_rms 0.072
_refine_ls_extinction_coef .
_refine_ls_extinction_method none
_refine_ls_goodness_of_fit_ref 1.029
_refine_ls_hydrogen_treatment constr
_refine_ls_matrix_type full
_refine_ls_number_parameters 222
_refine_ls_number_reflns 4678
_refine_ls_number_restraints 0
_refine_ls_restrained_S_all 1.029
_refine_ls_R_factor_all 0.0538
_refine_ls_R_factor_gt 0.0373
_refine_ls_shift/su_max 0.001
_refine_ls_shift/su_mean 0.000
_refine_ls_structure_factor_coef Fsqd
_refine_ls_weighting_details 'w=1/[\s^2^(Fo^2^)+(0.0429P)^2^+5.0010P] where P=(Fo^2^+2Fc^2^)/3'
_refine_ls_weighting_scheme calc
_refine_ls_wR_factor_gt 0.0875
_refine_ls_wR_factor_ref 0.0939
_reflns_Friedel_coverage 0.000
_reflns_Friedel_fraction_full .
_reflns_Friedel_fraction_max .
_reflns_number_gt 3727
_reflns_number_total 4678
_reflns_threshold_expression 'I > 2\s(I)'
_cod_data_source_file Ni-complex.cif
_cod_data_source_block z2_100_sq
_cod_original_sg_symbol_H-M 'C 2/c'
_cod_database_code 1564976
_shelx_shelxl_version_number 2018/3
_shelx_space_group_comment
;
The symmetry employed for this shelxl refinement is uniquely defined
by the following loop, which should always be used as a source of
symmetry information in preference to the above space-group names.
They are only intended as comments.
;
_shelx_estimated_absorpt_t_min 0.787
_shelx_estimated_absorpt_t_max 0.889
_exptl_absorpt_special_details
;
Empirical correction (ABSPACK) includes:
- Absorption correction using spherical harmonics
- Frame scaling
;
_platon_squeeze_void_probe_radius 1.20

loop_
_space_group_symop_operation_xyz
'x, y, z'
'-x, y, -z+1/2'
'x+1/2, y+1/2, z'
'-x+1/2, y+1/2, -z+1/2'
'-x, -y, -z'
'x, -y, z-1/2'
'-x+1/2, -y+1/2, -z'
'x+1/2, -y+1/2, z-1/2'

loop_
_atom_site_label
_atom_site_type_symbol
_atom_site_fract_x
_atom_site_fract_y
_atom_site_fract_z
_atom_site_U_iso_or_equiv
_atom_site_adp_type
_atom_site_occupancy
_atom_site_site_symmetry_order
_atom_site_calc_flag
_atom_site_refinement_flags_posn
_atom_site_refinement_flags_adp
_atom_site_refinement_flags_occupancy
_atom_site_disorder_assembly
_atom_site_disorder_group
Ni Ni 0.76143(2) 0.29623(2) 0.66973(2) 0.01678(9) Uani 1 1 d . . . . .
O1 O 0.67825(7) 0.28157(8) 0.72568(14) 0.0203(3) Uani 1 1 d . . . . .
C1 C 0.66664(11) 0.23583(11) 0.81729(19) 0.0195(4) Uani 1 1 d . . . . .
C2 C 0.60062(11) 0.23692(12) 0.8525(2) 0.0233(4) Uani 1 1 d . . . . .
H2 H 0.567052 0.271960 0.814050 0.028 Uiso 1 1 calc R U . . .
C3 C 0.58405(12) 0.18741(13) 0.9425(2) 0.0266(5) Uani 1 1 d . . . . .
O2 O 0.52000(8) 0.18739(10) 0.97684(16) 0.0350(4) Uani 1 1 d . . . . .
H2A H 0.498501 0.225281 0.949123 0.053 Uiso 1 1 calc R U . . .
C4 C 0.63275(12) 0.13599(13) 1.0026(2) 0.0283(5) Uani 1 1 d . . . . .
H4 H 0.620766 0.101705 1.062966 0.034 Uiso 1 1 calc R U . . .
C5 C 0.69798(12) 0.13583(12) 0.9729(2) 0.0255(5) Uani 1 1 d . . . . .
H5 H 0.731482 0.101603 1.015059 0.031 Uiso 1 1 calc R U . . .
C6 C 0.71687(11) 0.18506(11) 0.8814(2) 0.0200(4) Uani 1 1 d . . . . .
C7 C 0.78493(11) 0.18068(11) 0.8520(2) 0.0214(4) Uani 1 1 d . . . . .
H7 H 0.815695 0.145055 0.897759 0.026 Uiso 1 1 calc R U . . .
N1 N 0.80836(9) 0.22133(9) 0.76789(17) 0.0196(4) Uani 1 1 d . . . . .
C8 C 0.87864(11) 0.20710(12) 0.7412(2) 0.0245(4) Uani 1 1 d . . . . .
H81 H 0.875780 0.171432 0.668295 0.029 Uiso 1 1 calc R U . . .
H82 H 0.910287 0.188331 0.822700 0.029 Uiso 1 1 calc R U . . .
C9 C 0.90530(11) 0.27803(12) 0.7004(2) 0.0230(4) Uani 1 1 d . . . . .
H91 H 0.925249 0.307017 0.780632 0.028 Uiso 1 1 calc R U . . .
H92 H 0.942132 0.270181 0.648262 0.028 Uiso 1 1 calc R U . . .
N2 N 0.84492(9) 0.31473(10) 0.61801(17) 0.0207(4) Uani 1 1 d . . . . .
C10 C 0.85480(11) 0.35745(12) 0.5232(2) 0.0231(4) Uani 1 1 d . . . . .
H10 H 0.900251 0.358782 0.503533 0.028 Uiso 1 1 calc R U . . .
C11 C 0.80219(11) 0.40273(12) 0.44616(19) 0.0222(4) Uani 1 1 d . . . . .
C12 C 0.82036(12) 0.44605(12) 0.3448(2) 0.0250(5) Uani 1 1 d . . . . .
H12 H 0.866029 0.441984 0.326838 0.030 Uiso 1 1 calc R U . . .
C13 C 0.77448(12) 0.49344(12) 0.2720(2) 0.0257(5) Uani 1 1 d . . . . .
H13 H 0.787692 0.521650 0.203744 0.031 Uiso 1 1 calc R U . . .
C14 C 0.70686(12) 0.49982(11) 0.3001(2) 0.0240(4) Uani 1 1 d . . . . .
O3 O 0.65880(9) 0.54629(9) 0.23220(16) 0.0311(4) Uani 1 1 d . . . . .
H3A H 0.676850 0.570270 0.178390 0.047 Uiso 1 1 calc R U . . .
C15 C 0.68740(12) 0.45826(11) 0.3991(2) 0.0223(4) Uani 1 1 d . . . . .
H15 H 0.641791 0.463300 0.416896 0.027 Uiso 1 1 calc R U . . .
C16 C 0.73433(11) 0.40880(11) 0.47326(19) 0.0194(4) Uani 1 1 d . . . . .
O4 O 0.71334(7) 0.37102(8) 0.56841(13) 0.0202(3) Uani 1 1 d . . . . .
O5 O 0.44981(9) 0.31152(10) 0.94455(16) 0.0343(4) Uani 1 1 d G . . . .
H5A H 0.466231 0.349873 0.915966 0.052 Uiso 1 1 d G U . . .
H5B H 0.407696 0.304767 0.900522 0.052 Uiso 1 1 d G U . . .

loop_
_atom_site_aniso_label
_atom_site_aniso_U_11
_atom_site_aniso_U_22
_atom_site_aniso_U_33
_atom_site_aniso_U_23
_atom_site_aniso_U_13
_atom_site_aniso_U_12
Ni 0.01499(14) 0.01816(14) 0.01727(13) -0.00055(10) 0.00358(9) 0.00020(10)
O1 0.0162(7) 0.0233(8) 0.0216(7) 0.0043(6) 0.0042(6) 0.0017(6)
C1 0.0207(11) 0.0221(10) 0.0150(9) -0.0026(8) 0.0025(8) -0.0007(8)
C2 0.0199(11) 0.0328(12) 0.0167(9) 0.0031(9) 0.0024(8) 0.0041(9)
C3 0.0224(11) 0.0397(14) 0.0182(10) 0.0011(9) 0.0053(8) -0.0024(9)
O2 0.0239(9) 0.0565(12) 0.0270(8) 0.0135(8) 0.0107(7) 0.0024(8)
C4 0.0362(13) 0.0304(12) 0.0211(10) 0.0058(9) 0.0121(9) 0.0004(10)
C5 0.0327(12) 0.0254(11) 0.0188(10) 0.0021(8) 0.0063(9) 0.0064(9)
C6 0.0219(11) 0.0207(10) 0.0175(9) -0.0014(8) 0.0045(8) 0.0010(8)
C7 0.0236(11) 0.0198(10) 0.0198(10) -0.0020(8) 0.0023(8) 0.0041(8)
N1 0.0164(9) 0.0209(9) 0.0209(8) -0.0020(7) 0.0031(7) 0.0014(7)
C8 0.0164(10) 0.0270(11) 0.0298(11) -0.0007(9) 0.0041(9) 0.0036(9)
C9 0.0155(10) 0.0338(12) 0.0198(10) -0.0018(9) 0.0040(8) 0.0011(9)
N2 0.0184(9) 0.0254(9) 0.0183(8) -0.0032(7) 0.0039(7) 0.0010(7)
C10 0.0205(11) 0.0313(12) 0.0187(10) -0.0045(8) 0.0068(8) -0.0013(9)
C11 0.0254(11) 0.0253(11) 0.0164(9) -0.0029(8) 0.0054(8) -0.0022(9)
C12 0.0273(12) 0.0301(12) 0.0190(10) -0.0017(9) 0.0079(9) -0.0037(9)
C13 0.0348(13) 0.0240(11) 0.0191(10) -0.0005(8) 0.0076(9) -0.0049(9)
C14 0.0322(12) 0.0183(10) 0.0202(10) -0.0015(8) 0.0024(9) -0.0033(9)
O3 0.0357(10) 0.0242(8) 0.0336(9) 0.0108(7) 0.0073(7) 0.0003(7)
C15 0.0244(11) 0.0194(10) 0.0230(10) -0.0002(8) 0.0050(8) -0.0020(8)
C16 0.0248(11) 0.0174(10) 0.0158(9) -0.0030(7) 0.0037(8) -0.0038(8)
O4 0.0207(7) 0.0206(7) 0.0202(7) 0.0020(6) 0.0061(6) 0.0013(6)
O5 0.0215(9) 0.0525(12) 0.0279(8) -0.0034(8) 0.0028(7) -0.0037(8)

loop_
_atom_type_symbol
_atom_type_description
_atom_type_scat_dispersion_real
_atom_type_scat_dispersion_imag
_atom_type_scat_source
C C 0.0033 0.0016 'International Tables Vol C Tables 4.2.6.8 and 6.1.1.4'
H H 0.0000 0.0000 'International Tables Vol C Tables 4.2.6.8 and 6.1.1.4'
N N 0.0061 0.0033 'International Tables Vol C Tables 4.2.6.8 and 6.1.1.4'
O O 0.0106 0.0060 'International Tables Vol C Tables 4.2.6.8 and 6.1.1.4'
Ni Ni 0.3393 1.1124 'International Tables Vol C Tables 4.2.6.8 and 6.1.1.4'

loop_
_geom_angle_atom_site_label_1
_geom_angle_atom_site_label_2
_geom_angle_atom_site_label_3
_geom_angle
_geom_angle_site_symmetry_1
_geom_angle_site_symmetry_3
N1 Ni N2 85.88(8) . .
N1 Ni O1 95.14(7) . .
N2 Ni O1 177.43(7) . .
N1 Ni O4 179.14(7) . .
N2 Ni O4 94.27(7) . .
O1 Ni O4 84.74(6) . .
C1 O1 Ni 127.26(13) . .
O1 C1 C2 118.21(18) . .
O1 C1 C6 123.54(18) . .
C2 C1 C6 118.24(19) . .
C3 C2 C1 120.8(2) . .
C3 C2 H2 119.6 . .
C1 C2 H2 119.6 . .
O2 C3 C2 121.5(2) . .
O2 C3 C4 117.57(19) . .
C2 C3 C4 121.0(2) . .
C3 O2 H2A 109.5 . .
C5 C4 C3 118.9(2) . .
C5 C4 H4 120.5 . .
C3 C4 H4 120.5 . .
C4 C5 C6 121.9(2) . .
C4 C5 H5 119.1 . .
C6 C5 H5 119.1 . .
C5 C6 C1 119.14(19) . .
C5 C6 C7 119.05(19) . .
C1 C6 C7 121.76(18) . .
N1 C7 C6 125.37(19) . .
N1 C7 H7 117.3 . .
C6 C7 H7 117.3 . .
C7 N1 C8 119.08(18) . .
C7 N1 Ni 126.63(15) . .
C8 N1 Ni 114.27(13) . .
N1 C8 C9 106.26(17) . .
N1 C8 H81 110.5 . .
C9 C8 H81 110.5 . .
N1 C8 H82 110.5 . .
C9 C8 H82 110.5 . .
H81 C8 H82 108.7 . .
N2 C9 C8 106.51(17) . .
N2 C9 H91 110.4 . .
C8 C9 H91 110.4 . .
N2 C9 H92 110.4 . .
C8 C9 H92 110.4 . .
H91 C9 H92 108.6 . .
C10 N2 C9 119.10(18) . .
C10 N2 Ni 127.19(15) . .
C9 N2 Ni 113.66(13) . .
N2 C10 C11 124.73(19) . .
N2 C10 H10 117.6 . .
C11 C10 H10 117.6 . .
C16 C11 C12 119.0(2) . .
C16 C11 C10 122.33(18) . .
C12 C11 C10 118.51(19) . .
C13 C12 C11 122.1(2) . .
C13 C12 H12 118.9 . .
C11 C12 H12 118.9 . .
C12 C13 C14 118.71(19) . .
C12 C13 H13 120.6 . .
C14 C13 H13 120.6 . .
O3 C14 C15 117.6(2) . .
O3 C14 C13 121.79(19) . .
C15 C14 C13 120.6(2) . .
C14 O3 H3A 109.5 . .
C14 C15 C16 120.8(2) . .
C14 C15 H15 119.6 . .
C16 C15 H15 119.6 . .
O4 C16 C15 118.33(18) . .
O4 C16 C11 122.96(18) . .
C15 C16 C11 118.69(18) . .
C16 O4 Ni 127.05(13) . .
H5A O5 H5B 109.2 . .

loop_
_geom_bond_atom_site_label_1
_geom_bond_atom_site_label_2
_geom_bond_distance
_geom_bond_site_symmetry_2
Ni N1 1.8460(17) .
Ni N2 1.8475(17) .
Ni O1 1.8504(14) .
Ni O4 1.8676(14) .
O1 C1 1.319(2) .
C1 C2 1.408(3) .
C1 C6 1.420(3) .
C2 C3 1.387(3) .
C2 H2 0.9500 .
C3 O2 1.367(3) .
C3 C4 1.398(3) .
O2 H2A 0.8400 .
C4 C5 1.369(3) .
C4 H4 0.9500 .
C5 C6 1.411(3) .
C5 H5 0.9500 .
C6 C7 1.424(3) .
C7 N1 1.297(3) .
C7 H7 0.9500 .
N1 C8 1.478(3) .
C8 C9 1.511(3) .
C8 H81 0.9900 .
C8 H82 0.9900 .
C9 N2 1.466(3) .
C9 H91 0.9900 .
C9 H92 0.9900 .
N2 C10 1.297(3) .
C10 C11 1.431(3) .
C10 H10 0.9500 .
C11 C16 1.413(3) .
C11 C12 1.414(3) .
C12 C13 1.362(3) .
C12 H12 0.9500 .
C13 C14 1.413(3) .
C13 H13 0.9500 .
C14 O3 1.356(3) .
C14 C15 1.387(3) .
O3 H3A 0.8400 .
C15 C16 1.405(3) .
C15 H15 0.9500 .
C16 O4 1.331(2) .
O5 H5A 0.8592 .
O5 H5B 0.8598 .

loop_
_platon_squeeze_void_nr
_platon_squeeze_void_average_x
_platon_squeeze_void_average_y
_platon_squeeze_void_average_z
_platon_squeeze_void_volume
_platon_squeeze_void_count_electrons
_platon_squeeze_void_content
1 0.000 0.000 -0.022 203 38 'disordered solvent'
2 0.500 0.000 -0.010 174 6 'disordered solvent'
3 0.500 0.500 -0.031 203 38 'disordered solvent'
4 0.000 0.500 -0.013 174 6 'disordered solvent'
